data_4084277
loop_
_publ_author_name
'Krabbe, Stefan'
'Wagner, Michael'
'L\"ow, Christian'
'Dietz, Christina'
'Sch\"urmann, Markus'
'Hoffmann, Alexander'
'Herres-Pawlis, Sonja'
'Lutter, Michael'
'Jurkschat, Klaus'

_publ_section_title
;
 Syntheses and Molecular Structures of [RSn{W(CO)3Cp}2][W(CO)3Cp],
 [RSn{W(CO)3Cp}Cl2], and [RSn{W(CO)3Cp}Cr(CO)5] (R =
 [4-t-Bu-2,6-{P(O)(OR&#x2032;)2}2C6H2], R&#x2032; = Et,i-Pr).
 Autoionization Induced by Intramolecular P&#x2550;O\\rightarrow Sn
 Coordination
;
_journal_issue 17
_journal_name_full Organometallics
_journal_page_first 4433
_journal_paper_doi 10.1021/om500649d
_journal_volume 33
_journal_year 2014
_chemical_formula_moiety 'C38 H49 O12 P2 Sn W2, C8 H5 O3 W, C4 H8 O'
_chemical_formula_sum 'C50 H62 O16 P2 Sn W3'
_chemical_formula_weight 1651.18
_chemical_name_systematic
; 
 ? 
;
_space_group_IT_number 2
_symmetry_cell_setting triclinic
_symmetry_space_group_name_Hall '-P 1'
_symmetry_space_group_name_H-M 'P -1'
_atom_sites_solution_hydrogens geom
_atom_sites_solution_primary direct
_atom_sites_solution_secondary difmap
_audit_creation_method SHELXL-97
_cell_angle_alpha 101.709(9)
_cell_angle_beta 109.122(11)
_cell_angle_gamma 106.124(11)
_cell_formula_units_Z 2
_cell_length_a 11.4054(14)
_cell_length_b 16.747(3)
_cell_length_c 17.288(3)
_cell_measurement_reflns_used 30263
_cell_measurement_temperature 173(2)
_cell_measurement_theta_max 25.37
_cell_measurement_theta_min 3.34
_cell_volume 2835.7(9)
_computing_cell_refinement 'COLLECT and DENZO'
_computing_data_collection 'COLLECT (Hooft, 1998) and DENZO (Otwinowski & Minor, 1997)'
_computing_data_reduction 'COLLECT and DENZO'
_computing_molecular_graphics 'SHELXP-97 (Sheldrick, 1997)'
_computing_publication_material 'enCIFer Version 1.4'
_computing_structure_refinement 'SHELXL-97 (Sheldrick, 1997)'
_computing_structure_solution 'SHELXS-97 (Sheldrick, 1990)'
_diffrn_ambient_temperature 173(2)
_diffrn_measured_fraction_theta_full 0.993
_diffrn_measured_fraction_theta_max 0.993
_diffrn_measurement_device_type 'Bruker Nonius KappaCCD area detector'
_diffrn_measurement_method '\f and \w scans to fill the Ewald sphere'
_diffrn_radiation_monochromator graphite
_diffrn_radiation_source 'fine-focus sealed tube'
_diffrn_radiation_type MoK\a
_diffrn_radiation_wavelength 0.71073
_diffrn_reflns_av_R_equivalents 0.071
_diffrn_reflns_av_sigmaI/netI 0.3437
_diffrn_reflns_limit_h_max 13
_diffrn_reflns_limit_h_min 0
_diffrn_reflns_limit_k_max 19
_diffrn_reflns_limit_k_min -20
_diffrn_reflns_limit_l_max 19
_diffrn_reflns_limit_l_min -20
_diffrn_reflns_number 10340
_diffrn_reflns_theta_full 25.37
_diffrn_reflns_theta_max 25.37
_diffrn_reflns_theta_min 3.34
_exptl_absorpt_coefficient_mu 6.620
_exptl_absorpt_correction_type none
_exptl_crystal_colour orange
_exptl_crystal_density_diffrn 1.934
_exptl_crystal_density_method 'not measured'
_exptl_crystal_description block
_exptl_crystal_F_000 1584
_exptl_crystal_size_max 0.08
_exptl_crystal_size_mid 0.08
_exptl_crystal_size_min 0.06
_refine_diff_density_max 0.873
_refine_diff_density_min -0.647
_refine_diff_density_rms 0.109
_refine_ls_extinction_method none
_refine_ls_goodness_of_fit_ref 0.424
_refine_ls_hydrogen_treatment constr
_refine_ls_matrix_type full
_refine_ls_number_parameters 630
_refine_ls_number_reflns 10340
_refine_ls_number_restraints 60
_refine_ls_restrained_S_all 0.428
_refine_ls_R_factor_all 0.1358
_refine_ls_R_factor_gt 0.0301
_refine_ls_shift/su_max 0.001
_refine_ls_shift/su_mean 0.000
_refine_ls_structure_factor_coef Fsqd
_refine_ls_weighting_details 'calc w=1/[\s^2^(Fo^2^)+(0.0412P)^2^+0.0000P] where P=(Fo^2^+2Fc^2^)/3'
_refine_ls_weighting_scheme calc
_refine_ls_wR_factor_gt 0.0557
_refine_ls_wR_factor_ref 0.0702
_reflns_number_gt 3708
_reflns_number_total 10340
_reflns_threshold_expression >2sigma(I)
_cod_data_source_file om500649d_si_001.cif
_cod_data_source_block compound2*THF
_cod_original_cell_volume 2835.7(8)
_cod_database_code 4084277

loop_
_symmetry_equiv_pos_as_xyz
'x, y, z'
'-x, -y, -z'

loop_
_atom_site_label
_atom_site_type_symbol
_atom_site_fract_x
_atom_site_fract_y
_atom_site_fract_z
_atom_site_U_iso_or_equiv
_atom_site_adp_type
_atom_site_occupancy
_atom_site_symmetry_multiplicity
_atom_site_calc_flag
_atom_site_refinement_flags
_atom_site_disorder_assembly
_atom_site_disorder_group
W1 W 0.44446(4) 0.45485(2) 0.81015(2) 0.04075(12) Uani 1 1 d . . .
W2 W 0.34056(4) 0.27178(2) 0.51286(2) 0.04182(12) Uani 1 1 d . . .
W3 W 0.62913(4) 0.23884(3) 0.26207(3) 0.05244(14) Uani 1 1 d . . .
Sn1 Sn 0.48384(6) 0.32833(4) 0.69502(4) 0.03785(18) Uani 1 1 d . . .
P1 P 0.4204(2) 0.13910(16) 0.73999(16) 0.0411(7) Uani 1 1 d . . .
P2 P 0.8058(2) 0.41307(16) 0.74367(16) 0.0420(7) Uani 1 1 d . . .
O1 O 0.3552(4) 0.2033(3) 0.7212(3) 0.0379(15) Uani 1 1 d . . .
O1' O 0.3577(5) 0.0477(4) 0.6689(4) 0.0557(18) Uani 1 1 d . B .
O1" O 0.4154(5) 0.1110(4) 0.8195(4) 0.0449(16) Uani 1 1 d . . .
O2 O 0.6793(5) 0.4229(3) 0.6972(4) 0.0438(16) Uani 1 1 d . . .
O2' O 0.8993(5) 0.4226(4) 0.6955(4) 0.0456(16) Uani 1 1 d . . .
O2" O 0.8963(5) 0.4790(4) 0.8365(4) 0.0499(17) Uani 1 1 d . . .
C1 C 0.6276(8) 0.2699(6) 0.7443(5) 0.038(2) Uani 1 1 d . . .
C2 C 0.5903(8) 0.1881(6) 0.7558(5) 0.035(2) Uani 1 1 d . . .
C3 C 0.6821(8) 0.1482(6) 0.7806(5) 0.042(2) Uani 1 1 d . . .
H3A H 0.6528 0.0933 0.7870 0.050 Uiso 1 1 calc R . .
C4 C 0.8163(8) 0.1873(6) 0.7962(5) 0.040(2) Uani 1 1 d . . .
C5 C 0.8517(8) 0.2696(6) 0.7842(5) 0.040(2) Uani 1 1 d . . .
H5A H 0.9400 0.2983 0.7936 0.048 Uiso 1 1 calc R . .
C6 C 0.7642(8) 0.3096(5) 0.7598(5) 0.039(2) Uani 1 1 d . . .
C7 C 0.9172(9) 0.1443(6) 0.8216(6) 0.052(3) Uani 1 1 d . . .
C8 C 1.0291(8) 0.2022(6) 0.9101(6) 0.072(3) Uani 1 1 d . . .
H8A H 1.0693 0.2597 0.9077 0.108 Uiso 1 1 calc R . .
H8B H 1.0955 0.1767 0.9251 0.108 Uiso 1 1 calc R . .
H8C H 0.9927 0.2067 0.9529 0.108 Uiso 1 1 calc R . .
C9 C 0.9784(9) 0.1346(6) 0.7557(6) 0.068(3) Uani 1 1 d . . .
H9A H 0.9096 0.0974 0.7000 0.102 Uiso 1 1 calc R . .
H9B H 1.0443 0.1091 0.7733 0.102 Uiso 1 1 calc R . .
H9C H 1.0199 0.1914 0.7524 0.102 Uiso 1 1 calc R . .
C10 C 0.8556(8) 0.0522(6) 0.8263(6) 0.064(3) Uani 1 1 d . . .
H10A H 0.7865 0.0148 0.7707 0.096 Uiso 1 1 calc R . .
H10B H 0.8183 0.0563 0.8686 0.096 Uiso 1 1 calc R . .
H10C H 0.9236 0.0280 0.8424 0.096 Uiso 1 1 calc R . .
C11 C 0.2486(13) 0.0172(8) 0.5877(8) 0.088(4) Uani 1 1 d DU . .
H11A H 0.2407 0.0663 0.5666 0.106 Uiso 0.65 1 calc PR A 1
H11B H 0.2545 0.0710 0.5726 0.106 Uiso 0.35 1 calc PR A 2
C12 C 0.242(2) -0.0546(11) 0.5194(11) 0.096(7) Uani 0.65 1 d PDU B 1
H12A H 0.3144 -0.0340 0.5027 0.143 Uiso 0.65 1 calc PR B 1
H12B H 0.1584 -0.0742 0.4701 0.143 Uiso 0.65 1 calc PR B 1
H12C H 0.2487 -0.1026 0.5406 0.143 Uiso 0.65 1 calc PR B 1
C13 C 0.1330(15) -0.0198(12) 0.6117(13) 0.102(7) Uani 0.65 1 d PDU B 1
H13A H 0.1333 0.0254 0.6560 0.152 Uiso 0.65 1 calc PR B 1
H13B H 0.1424 -0.0675 0.6327 0.152 Uiso 0.65 1 calc PR B 1
H13C H 0.0502 -0.0407 0.5616 0.152 Uiso 0.65 1 calc PR B 1
C12' C 0.334(4) -0.018(3) 0.548(3) 0.133(17) Uani 0.35 1 d PDU B 2
H12D H 0.4266 0.0148 0.5836 0.199 Uiso 0.35 1 calc PR B 2
H12E H 0.3137 -0.0121 0.4911 0.199 Uiso 0.35 1 calc PR B 2
H12F H 0.3133 -0.0789 0.5428 0.199 Uiso 0.35 1 calc PR B 2
C13' C 0.104(2) -0.034(3) 0.547(3) 0.16(2) Uani 0.35 1 d PDU B 2
H13D H 0.0606 -0.0046 0.5754 0.245 Uiso 0.35 1 calc PR B 2
H13E H 0.0874 -0.0914 0.5522 0.245 Uiso 0.35 1 calc PR B 2
H13F H 0.0699 -0.0384 0.4870 0.245 Uiso 0.35 1 calc PR B 2
C14 C 0.4914(9) 0.1713(6) 0.9099(6) 0.055(3) Uani 1 1 d . . .
H14A H 0.5656 0.2200 0.9126 0.066 Uiso 1 1 calc R . .
C15 C 0.3975(10) 0.2067(7) 0.9367(7) 0.088(4) Uani 1 1 d . . .
H15A H 0.3695 0.2413 0.9017 0.133 Uiso 1 1 calc R . .
H15B H 0.4427 0.2428 0.9965 0.133 Uiso 1 1 calc R . .
H15C H 0.3207 0.1587 0.9291 0.133 Uiso 1 1 calc R . .
C16 C 0.5453(9) 0.1204(7) 0.9640(6) 0.074(3) Uani 1 1 d . . .
H16A H 0.6064 0.1012 0.9453 0.110 Uiso 1 1 calc R . .
H16B H 0.4730 0.0702 0.9580 0.110 Uiso 1 1 calc R . .
H16C H 0.5913 0.1570 1.0235 0.110 Uiso 1 1 calc R . .
C21 C 0.8526(10) 0.3999(8) 0.6015(7) 0.071(3) Uani 1 1 d . . .
H21A H 0.7606 0.3977 0.5779 0.085 Uiso 1 1 calc R . .
C22 C 0.8524(10) 0.3116(8) 0.5627(7) 0.105(5) Uani 1 1 d . . .
H22A H 0.8215 0.2980 0.5011 0.158 Uiso 1 1 calc R . .
H22B H 0.7942 0.2681 0.5758 0.158 Uiso 1 1 calc R . .
H22C H 0.9415 0.3120 0.5863 0.158 Uiso 1 1 calc R . .
C23 C 0.9352(9) 0.4687(8) 0.5812(7) 0.094(4) Uani 1 1 d . . .
H23A H 0.9280 0.5235 0.6042 0.141 Uiso 1 1 calc R . .
H23B H 0.9054 0.4540 0.5195 0.141 Uiso 1 1 calc R . .
H23C H 1.0267 0.4740 0.6064 0.141 Uiso 1 1 calc R . .
C24 C 0.9866(9) 0.5693(6) 0.8587(7) 0.057(3) Uani 1 1 d . . .
H24A H 1.0551 0.5679 0.8365 0.069 Uiso 1 1 calc R . .
C25 C 0.9135(10) 0.6235(6) 0.8184(7) 0.098(4) Uani 1 1 d . . .
H25A H 0.8755 0.5985 0.7565 0.147 Uiso 1 1 calc R . .
H25B H 0.9751 0.6827 0.8356 0.147 Uiso 1 1 calc R . .
H25C H 0.8435 0.6236 0.8377 0.147 Uiso 1 1 calc R . .
C26 C 1.0540(9) 0.6046(7) 0.9568(6) 0.082(4) Uani 1 1 d . . .
H26A H 1.1005 0.5684 0.9778 0.123 Uiso 1 1 calc R . .
H26B H 0.9877 0.6041 0.9797 0.123 Uiso 1 1 calc R . .
H26C H 1.1165 0.6637 0.9751 0.123 Uiso 1 1 calc R . .
O31 O 0.5465(7) 0.1771(4) 0.5460(4) 0.068(2) Uani 1 1 d . . .
C31 C 0.4677(9) 0.2141(6) 0.5369(6) 0.054(3) Uani 1 1 d . . .
O32 O 0.1149(6) 0.2051(4) 0.5772(4) 0.056(2) Uani 1 1 d . . .
C32 C 0.2030(10) 0.2286(6) 0.5569(6) 0.048(3) Uani 1 1 d . . .
O33 O 0.1738(7) 0.0794(5) 0.3830(4) 0.083(3) Uani 1 1 d . . .
C33 C 0.2343(10) 0.1496(7) 0.4309(6) 0.059(3) Uani 1 1 d . . .
C34 C 0.4414(7) 0.3556(5) 0.4415(5) 0.057(3) Uani 1 1 d G . .
H34 H 0.5068 0.3444 0.4251 0.068 Uiso 1 1 calc R . .
C35 C 0.3020(8) 0.3175(4) 0.3909(4) 0.057(3) Uani 1 1 d G . .
H35 H 0.2596 0.2769 0.3354 0.069 Uiso 1 1 calc R . .
C36 C 0.2385(6) 0.3520(5) 0.4395(5) 0.058(3) Uani 1 1 d G . .
H36 H 0.1469 0.3380 0.4216 0.069 Uiso 1 1 calc R . .
C37 C 0.3386(9) 0.4113(5) 0.5201(5) 0.056(3) Uani 1 1 d G . .
H37 H 0.3245 0.4433 0.5646 0.067 Uiso 1 1 calc R . .
C38 C 0.4640(7) 0.4135(4) 0.5214(4) 0.055(3) Uani 1 1 d G . .
H38 H 0.5469 0.4472 0.5667 0.066 Uiso 1 1 calc R . .
O41 O 0.5696(6) 0.5643(4) 0.7103(4) 0.0512(19) Uani 1 1 d . . .
C41 C 0.5236(8) 0.5198(6) 0.7455(6) 0.045(3) Uani 1 1 d . . .
O42 O 0.6622(6) 0.6292(4) 0.9498(4) 0.071(2) Uani 1 1 d . . .
C42 C 0.5854(9) 0.5658(6) 0.9006(6) 0.047(3) Uani 1 1 d . . .
O43 O 0.6432(7) 0.3862(4) 0.9245(4) 0.065(2) Uani 1 1 d . . .
C43 C 0.5694(9) 0.4126(7) 0.8764(7) 0.061(3) Uani 1 1 d . . .
C44 C 0.2557(6) 0.4905(5) 0.7786(6) 0.060(3) Uani 1 1 d G . .
H44 H 0.2574 0.5420 0.7658 0.073 Uiso 1 1 calc R . .
C45 C 0.2852(6) 0.4810(5) 0.8606(5) 0.058(3) Uani 1 1 d G . .
H45 H 0.3099 0.5251 0.9118 0.070 Uiso 1 1 calc R . .
C46 C 0.2711(6) 0.3937(6) 0.8520(5) 0.052(3) Uani 1 1 d G . .
H46 H 0.2847 0.3695 0.8965 0.062 Uiso 1 1 calc R . .
C47 C 0.2328(6) 0.3492(4) 0.7647(5) 0.053(3) Uani 1 1 d G . .
H47 H 0.2165 0.2901 0.7410 0.063 Uiso 1 1 calc R . .
C48 C 0.2233(6) 0.4090(6) 0.7194(4) 0.052(3) Uani 1 1 d G . .
H48 H 0.1996 0.3967 0.6602 0.062 Uiso 1 1 calc R . .
O51 O 0.7389(9) 0.3065(5) 0.1362(5) 0.123(4) Uani 1 1 d . . .
C51 C 0.7024(10) 0.2833(6) 0.1875(7) 0.071(4) Uani 1 1 d . . .
O52 O 0.7157(6) 0.4302(4) 0.3789(4) 0.0583(19) Uani 1 1 d . . .
C52 C 0.6855(8) 0.3580(6) 0.3338(6) 0.045(3) Uani 1 1 d . . .
O53 O 0.9113(7) 0.2484(5) 0.3729(5) 0.105(3) Uani 1 1 d . . .
C53 C 0.8006(10) 0.2456(7) 0.3265(7) 0.072(4) Uani 1 1 d . . .
C54 C 0.4799(9) 0.0948(5) 0.1751(7) 0.093(4) Uani 1 1 d GU . .
H54 H 0.5027 0.0613 0.1368 0.112 Uiso 1 1 calc R . .
C55 C 0.4114(8) 0.1484(7) 0.1570(6) 0.087(4) Uani 1 1 d GU . .
H55 H 0.3791 0.1578 0.1041 0.104 Uiso 1 1 calc R . .
C56 C 0.3983(7) 0.1858(5) 0.2299(9) 0.085(4) Uani 1 1 d G . .
H56 H 0.3557 0.2251 0.2356 0.101 Uiso 1 1 calc R . .
C57 C 0.4588(9) 0.1553(7) 0.2931(5) 0.074(4) Uani 1 1 d G . .
H57 H 0.4647 0.1702 0.3494 0.089 Uiso 1 1 calc R . .
C58 C 0.5093(7) 0.0991(6) 0.2592(8) 0.094(4) Uani 1 1 d GU . .
H58 H 0.5556 0.0690 0.2883 0.113 Uiso 1 1 calc R . .
O61 O 1.0724(15) 0.1595(11) 0.2003(11) 0.100(4) Uiso 0.50 1 d P C 1
C62 C 0.967(2) 0.136(2) 0.2231(15) 0.100(4) Uiso 0.50 1 d PD C 1
H62A H 0.9650 0.1881 0.2584 0.121 Uiso 0.50 1 calc PR C 1
H62B H 0.9793 0.0974 0.2574 0.121 Uiso 0.50 1 calc PR C 1
C64 C 0.881(2) 0.0844(18) 0.0739(17) 0.100(4) Uiso 0.50 1 d PD C 1
H64A H 0.8544 0.0234 0.0408 0.121 Uiso 0.50 1 calc PR C 1
H64B H 0.8407 0.1136 0.0357 0.121 Uiso 0.50 1 calc PR C 1
C63 C 0.840(2) 0.0914(17) 0.1471(14) 0.100(4) Uiso 0.50 1 d PD C 1
H63A H 0.7837 0.1255 0.1445 0.121 Uiso 0.50 1 calc PR C 1
H63B H 0.7929 0.0337 0.1476 0.121 Uiso 0.50 1 calc PR C 1
C65 C 1.025(2) 0.1277(17) 0.1145(16) 0.100(4) Uiso 0.50 1 d PD C 1
H65A H 1.0643 0.0861 0.0989 0.121 Uiso 0.50 1 calc PR C 1
H65B H 1.0508 0.1754 0.0924 0.121 Uiso 0.50 1 calc PR C 1
O61' O 0.8270(13) -0.0057(10) 0.1042(11) 0.092(3) Uiso 0.50 1 d P D 2
C62' C 0.861(2) 0.0310(15) 0.0532(16) 0.092(3) Uiso 0.50 1 d PD D 2
H62C H 0.7818 0.0272 0.0064 0.110 Uiso 0.50 1 calc PR D 2
H62D H 0.9080 0.0010 0.0282 0.110 Uiso 0.50 1 calc PR D 2
C63' C 0.949(2) 0.1249(15) 0.1016(15) 0.092(3) Uiso 0.50 1 d PD D 2
H63C H 1.0360 0.1372 0.0996 0.110 Uiso 0.50 1 calc PR D 2
H63D H 0.9092 0.1635 0.0779 0.110 Uiso 0.50 1 calc PR D 2
C64' C 0.960(3) 0.1360(19) 0.1919(15) 0.092(3) Uiso 0.50 1 d PD D 2
H64C H 1.0471 0.1391 0.2294 0.110 Uiso 0.50 1 calc PR D 2
H64D H 0.9462 0.1886 0.2153 0.110 Uiso 0.50 1 calc PR D 2
C65' C 0.857(2) 0.0590(15) 0.1822(16) 0.092(3) Uiso 0.50 1 d PD D 2
H65C H 0.7777 0.0717 0.1798 0.110 Uiso 0.50 1 calc PR D 2
H65D H 0.8854 0.0382 0.2309 0.110 Uiso 0.50 1 calc PR D 2

loop_
_atom_site_aniso_label
_atom_site_aniso_U_11
_atom_site_aniso_U_22
_atom_site_aniso_U_33
_atom_site_aniso_U_23
_atom_site_aniso_U_13
_atom_site_aniso_U_12
W1 0.0441(2) 0.0354(3) 0.0404(3) 0.0101(2) 0.0171(2) 0.01318(19)
W2 0.0472(2) 0.0344(3) 0.0387(3) 0.0097(2) 0.0150(2) 0.0123(2)
W3 0.0536(3) 0.0382(3) 0.0598(3) 0.0071(2) 0.0270(2) 0.0104(2)
Sn1 0.0396(4) 0.0314(4) 0.0389(4) 0.0096(3) 0.0148(3) 0.0107(3)
P1 0.0413(15) 0.0355(16) 0.0416(17) 0.0135(14) 0.0149(13) 0.0086(12)
P2 0.0374(15) 0.0339(16) 0.0488(17) 0.0129(14) 0.0156(14) 0.0075(12)
O1 0.029(3) 0.035(4) 0.046(4) 0.011(3) 0.012(3) 0.011(3)
O1' 0.049(4) 0.030(4) 0.055(4) 0.003(3) -0.003(3) 0.005(3)
O1" 0.036(3) 0.048(4) 0.051(4) 0.022(4) 0.018(3) 0.011(3)
O2 0.036(3) 0.038(4) 0.054(4) 0.017(3) 0.014(3) 0.013(3)
O2' 0.050(4) 0.041(4) 0.044(4) 0.021(3) 0.017(3) 0.011(3)
O2" 0.047(4) 0.032(4) 0.056(4) 0.010(3) 0.013(3) 0.004(3)
C1 0.043(6) 0.030(6) 0.030(6) -0.002(5) 0.013(5) 0.010(5)
C2 0.038(5) 0.034(6) 0.027(5) 0.008(5) 0.007(4) 0.012(5)
C3 0.048(6) 0.034(6) 0.048(6) 0.013(5) 0.024(5) 0.017(5)
C4 0.038(6) 0.045(7) 0.033(6) 0.010(5) 0.009(5) 0.018(5)
C5 0.036(5) 0.036(6) 0.045(6) 0.011(5) 0.019(5) 0.005(5)
C6 0.041(6) 0.033(6) 0.033(6) 0.009(5) 0.005(5) 0.012(5)
C7 0.060(7) 0.053(7) 0.045(7) 0.014(6) 0.024(6) 0.025(6)
C8 0.058(7) 0.058(8) 0.090(9) 0.011(7) 0.018(7) 0.032(6)
C9 0.079(7) 0.053(7) 0.098(9) 0.032(7) 0.044(7) 0.048(6)
C10 0.057(6) 0.062(8) 0.091(9) 0.040(7) 0.032(6) 0.034(6)
C11 0.125(8) 0.077(7) 0.074(7) 0.023(6) 0.042(6) 0.054(6)
C12 0.112(10) 0.071(10) 0.079(10) 0.014(8) 0.023(8) 0.024(8)
C13 0.078(9) 0.094(10) 0.107(11) 0.010(8) 0.024(8) 0.028(8)
C12' 0.139(19) 0.129(19) 0.124(19) 0.053(11) 0.049(12) 0.038(11)
C13' 0.17(2) 0.16(2) 0.16(2) 0.059(12) 0.063(13) 0.055(12)
C14 0.045(6) 0.058(7) 0.053(7) 0.031(6) 0.009(6) 0.010(5)
C15 0.112(9) 0.121(11) 0.085(9) 0.053(8) 0.056(8) 0.086(9)
C16 0.092(8) 0.109(10) 0.032(6) 0.028(7) 0.024(6) 0.055(8)
C21 0.042(6) 0.110(11) 0.059(8) 0.022(8) 0.019(6) 0.032(7)
C22 0.077(8) 0.140(13) 0.055(8) -0.017(8) 0.018(7) 0.023(8)
C23 0.067(7) 0.149(12) 0.089(9) 0.087(9) 0.040(7) 0.028(8)
C24 0.051(6) 0.039(7) 0.083(9) 0.025(6) 0.026(6) 0.015(5)
C25 0.087(8) 0.035(7) 0.127(11) 0.015(7) 0.004(8) 0.011(6)
C26 0.061(7) 0.078(9) 0.059(8) 0.007(7) -0.003(6) 0.002(6)
O31 0.076(5) 0.072(6) 0.060(5) 0.017(4) 0.022(4) 0.041(4)
C31 0.055(7) 0.055(7) 0.031(6) 0.002(5) 0.013(5) 0.002(5)
O32 0.047(4) 0.052(5) 0.056(5) 0.015(4) 0.020(4) 0.001(4)
C32 0.063(7) 0.020(6) 0.042(7) 0.009(5) 0.007(6) 0.010(5)
O33 0.114(6) 0.043(5) 0.053(5) 0.003(4) 0.016(5) 0.002(5)
C33 0.064(7) 0.061(8) 0.051(7) 0.026(6) 0.019(6) 0.021(6)
C34 0.055(7) 0.056(7) 0.068(8) 0.025(6) 0.033(6) 0.021(6)
C35 0.087(8) 0.036(6) 0.059(7) 0.030(6) 0.035(7) 0.020(6)
C36 0.051(6) 0.070(8) 0.069(8) 0.038(7) 0.031(7) 0.027(6)
C37 0.090(8) 0.058(7) 0.040(7) 0.020(6) 0.041(7) 0.036(6)
C38 0.066(7) 0.039(7) 0.053(7) 0.013(6) 0.023(6) 0.012(5)
O41 0.058(4) 0.042(5) 0.059(5) 0.019(4) 0.030(4) 0.017(4)
C41 0.031(6) 0.034(7) 0.047(7) -0.010(5) -0.005(5) 0.023(5)
O42 0.081(5) 0.036(5) 0.057(5) -0.008(4) 0.014(4) -0.003(4)
C42 0.065(7) 0.046(7) 0.037(6) 0.018(5) 0.022(6) 0.026(6)
O43 0.072(5) 0.064(5) 0.056(5) 0.016(4) 0.017(4) 0.033(4)
C43 0.050(7) 0.048(7) 0.062(8) -0.016(6) 0.034(6) -0.003(5)
C44 0.064(7) 0.060(8) 0.083(9) 0.031(7) 0.042(7) 0.041(6)
C45 0.071(7) 0.053(8) 0.052(8) 0.002(6) 0.044(6) 0.014(6)
C46 0.050(6) 0.063(8) 0.051(8) 0.021(6) 0.030(6) 0.020(6)
C47 0.050(6) 0.053(7) 0.066(8) 0.030(7) 0.029(6) 0.020(5)
C48 0.046(6) 0.067(8) 0.049(7) 0.017(7) 0.027(5) 0.022(6)
O51 0.156(8) 0.088(7) 0.085(7) -0.005(5) 0.081(6) -0.028(6)
C51 0.084(8) 0.034(7) 0.061(8) -0.012(6) 0.035(7) -0.016(6)
O52 0.053(4) 0.050(5) 0.057(5) 0.006(4) 0.016(4) 0.013(4)
C52 0.043(6) 0.031(6) 0.045(6) 0.004(5) 0.020(5) -0.006(5)
O53 0.070(5) 0.112(7) 0.122(7) 0.017(6) 0.031(5) 0.042(5)
C53 0.049(7) 0.060(8) 0.085(9) 0.002(7) 0.026(7) 0.004(6)
C54 0.086(7) 0.069(7) 0.116(8) -0.007(6) 0.064(6) 0.016(6)
C55 0.063(6) 0.088(8) 0.074(7) 0.035(6) 0.013(6) -0.012(5)
C56 0.065(8) 0.063(9) 0.123(12) 0.023(10) 0.038(9) 0.024(6)
C57 0.094(9) 0.060(9) 0.046(8) 0.011(7) 0.039(7) -0.013(7)
C58 0.075(7) 0.057(7) 0.127(9) 0.052(7) 0.011(6) 0.010(5)

loop_
_atom_type_symbol
_atom_type_description
_atom_type_scat_dispersion_real
_atom_type_scat_dispersion_imag
_atom_type_scat_source
C C 0.0033 0.0016 'International Tables Vol C Tables 4.2.6.8 and 6.1.1.4'
H H 0.0000 0.0000 'International Tables Vol C Tables 4.2.6.8 and 6.1.1.4'
O O 0.0106 0.0060 'International Tables Vol C Tables 4.2.6.8 and 6.1.1.4'
P P 0.1023 0.0942 'International Tables Vol C Tables 4.2.6.8 and 6.1.1.4'
Sn Sn -0.6537 1.4246 'International Tables Vol C Tables 4.2.6.8 and 6.1.1.4'
W W -0.8490 6.8722 'International Tables Vol C Tables 4.2.6.8 and 6.1.1.4'

loop_
_geom_angle_atom_site_label_1
_geom_angle_atom_site_label_2
_geom_angle_atom_site_label_3
_geom_angle
C43 W1 C41 109.3(4)
C43 W1 C42 77.8(4)
C41 W1 C42 75.6(4)
C43 W1 C48 141.0(4)
C41 W1 C48 98.8(3)
C42 W1 C48 136.7(3)
C43 W1 C44 152.4(4)
C41 W1 C44 97.0(3)
C42 W1 C44 101.9(3)
C48 W1 C44 35.30(11)
C43 W1 C47 106.9(3)
C41 W1 C47 130.0(3)
C42 W1 C47 146.1(3)
C48 W1 C47 35.24(11)
C44 W1 C47 58.34(17)
C43 W1 C45 118.2(4)
C41 W1 C45 125.8(3)
C42 W1 C45 90.0(3)
C48 W1 C45 58.12(17)
C44 W1 C45 34.75(11)
C47 W1 C45 57.72(16)
C43 W1 C46 96.4(3)
C41 W1 C46 154.2(3)
C42 W1 C46 112.2(3)
C48 W1 C46 58.06(16)
C44 W1 C46 57.75(17)
C47 W1 C46 34.66(11)
C45 W1 C46 34.39(11)
C43 W1 Sn1 71.1(3)
C41 W1 Sn1 75.1(2)
C42 W1 Sn1 126.5(3)
C48 W1 Sn1 91.5(2)
C44 W1 Sn1 125.4(2)
C47 W1 Sn1 85.49(17)
C45 W1 Sn1 143.17(16)
C46 W1 Sn1 113.6(2)
C31 W2 C32 110.2(4)
C31 W2 C33 77.1(4)
C32 W2 C33 77.6(4)
C31 W2 C36 152.2(3)
C32 W2 C36 96.4(3)
C33 W2 C36 101.7(3)
C31 W2 C37 139.4(3)
C32 W2 C37 100.2(3)
C33 W2 C37 137.1(3)
C36 W2 C37 35.51(12)
C31 W2 C35 117.6(3)
C32 W2 C35 124.5(3)
C33 W2 C35 86.7(3)
C36 W2 C35 35.38(11)
C37 W2 C35 58.82(17)
C31 W2 C38 105.3(3)
C32 W2 C38 132.0(3)
C33 W2 C38 142.5(3)
C36 W2 C38 58.77(17)
C37 W2 C38 35.25(12)
C35 W2 C38 58.47(17)
C31 W2 C34 94.9(3)
C32 W2 C34 154.9(3)
C33 W2 C34 108.0(3)
C36 W2 C34 58.64(17)
C37 W2 C34 58.55(17)
C35 W2 C34 35.07(11)
C38 W2 C34 34.99(11)
C31 W2 Sn1 72.6(3)
C32 W2 Sn1 75.4(3)
C33 W2 Sn1 128.8(3)
C36 W2 Sn1 123.9(2)
C37 W2 Sn1 90.38(18)
C35 W2 Sn1 144.08(16)
C38 W2 Sn1 85.80(16)
C34 W2 Sn1 114.8(2)
C53 W3 C52 86.0(4)
C53 W3 C51 86.2(5)
C52 W3 C51 88.5(4)
C53 W3 C58 98.2(4)
C52 W3 C58 136.5(4)
C51 W3 C58 134.9(4)
C53 W3 C57 115.3(5)
C52 W3 C57 106.0(4)
C51 W3 C57 154.3(4)
C58 W3 C57 33.83(12)
C53 W3 C54 113.5(4)
C52 W3 C54 157.2(3)
C51 W3 C54 103.9(4)
C58 W3 C54 33.74(12)
C57 W3 C54 55.97(18)
C53 W3 C56 149.0(5)
C52 W3 C56 101.5(3)
C51 W3 C56 123.6(5)
C58 W3 C56 55.95(18)
C57 W3 C56 33.68(12)
C54 W3 C56 55.76(18)
C53 W3 C55 146.9(4)
C52 W3 C55 126.7(4)
C51 W3 C55 98.5(4)
C58 W3 C55 55.86(18)
C57 W3 C55 55.82(18)
C54 W3 C55 33.55(12)
C56 W3 C55 33.51(12)
C1 Sn1 O2 77.2(3)
C1 Sn1 O1 76.7(3)
O2 Sn1 O1 153.95(18)
C1 Sn1 W2 116.8(2)
O2 Sn1 W2 95.34(14)
O1 Sn1 W2 97.57(12)
C1 Sn1 W1 120.4(2)
O2 Sn1 W1 96.86(14)
O1 Sn1 W1 95.01(12)
W2 Sn1 W1 122.78(3)
O1 P1 O1" 115.3(3)
O1 P1 O1' 116.2(3)
O1" P1 O1' 100.5(3)
O1 P1 C2 107.2(4)
O1" P1 C2 109.5(4)
O1' P1 C2 108.0(4)
O2 P2 O2' 112.8(3)
O2 P2 O2" 117.0(3)
O2' P2 O2" 103.8(3)
O2 P2 C6 107.4(4)
O2' P2 C6 111.6(4)
O2" P2 C6 103.8(4)
P1 O1 Sn1 116.0(3)
C11 O1' P1 128.8(6)
C14 O1" P1 123.2(5)
P2 O2 Sn1 117.5(3)
C21 O2' P2 124.1(6)
C24 O2" P2 126.4(6)
C2 C1 C6 116.0(8)
C2 C1 Sn1 122.2(6)
C6 C1 Sn1 121.6(7)
C1 C2 C3 121.5(8)
C1 C2 P1 116.4(6)
C3 C2 P1 122.1(7)
C2 C3 C4 122.6(8)
C2 C3 H3A 118.7
C4 C3 H3A 118.7
C5 C4 C3 114.9(8)
C5 C4 C7 121.6(8)
C3 C4 C7 123.5(9)
C6 C5 C4 123.6(8)
C6 C5 H5A 118.2
C4 C5 H5A 118.2
C5 C6 C1 121.4(8)
C5 C6 P2 124.5(7)
C1 C6 P2 114.1(7)
C4 C7 C9 110.0(8)
C4 C7 C8 109.2(7)
C9 C7 C8 108.5(8)
C4 C7 C10 113.0(8)
C9 C7 C10 107.4(8)
C8 C7 C10 108.7(8)
C7 C8 H8A 109.5
C7 C8 H8B 109.5
H8A C8 H8B 109.5
C7 C8 H8C 109.5
H8A C8 H8C 109.5
H8B C8 H8C 109.5
C7 C9 H9A 109.5
C7 C9 H9B 109.5
H9A C9 H9B 109.5
C7 C9 H9C 109.5
H9A C9 H9C 109.5
H9B C9 H9C 109.5
C7 C10 H10A 109.5
C7 C10 H10B 109.5
H10A C10 H10B 109.5
C7 C10 H10C 109.5
H10A C10 H10C 109.5
H10B C10 H10C 109.5
O1' C11 C13' 140(2)
O1' C11 C12 117.6(12)
C13' C11 C12 80(2)
O1' C11 C13 100.8(11)
C13' C11 C13 39.5(19)
C12 C11 C13 106.8(14)
O1' C11 C12' 88.1(17)
C13' C11 C12' 116(3)
C12 C11 C12' 36.6(15)
C13 C11 C12' 137(2)
O1' C11 H11A 110.3
C13' C11 H11A 94.2
C12 C11 H11A 110.3
C13 C11 H11A 110.3
C12' C11 H11A 105.0
O1' C11 H11B 102.4
C13' C11 H11B 102.4
C12 C11 H11B 113.2
C13 C11 H11B 115.7
C12' C11 H11B 102.4
H11A C11 H11B 8.4
C11 C12 H12A 109.5
C11 C12 H12B 109.5
H12A C12 H12B 109.5
C11 C12 H12C 109.5
H12A C12 H12C 109.5
H12B C12 H12C 109.5
C11 C13 H13A 109.5
C11 C13 H13B 109.5
H13A C13 H13B 109.5
C11 C13 H13C 109.5
H13A C13 H13C 109.5
H13B C13 H13C 109.5
C11 C12' H12D 109.5
C11 C12' H12E 109.5
H12D C12' H12E 109.5
C11 C12' H12F 109.5
H12D C12' H12F 109.5
H12E C12' H12F 109.5
C11 C13' H13D 109.5
C11 C13' H13E 109.5
H13D C13' H13E 109.5
C11 C13' H13F 109.5
H13D C13' H13F 109.5
H13E C13' H13F 109.5
C16 C14 O1" 107.6(8)
C16 C14 C15 113.1(9)
O1" C14 C15 107.9(7)
C16 C14 H14A 109.4
O1" C14 H14A 109.4
C15 C14 H14A 109.4
C14 C15 H15A 109.5
C14 C15 H15B 109.5
H15A C15 H15B 109.5
C14 C15 H15C 109.5
H15A C15 H15C 109.5
H15B C15 H15C 109.5
C14 C16 H16A 109.5
C14 C16 H16B 109.5
H16A C16 H16B 109.5
C14 C16 H16C 109.5
H16A C16 H16C 109.5
H16B C16 H16C 109.5
C23 C21 O2' 109.1(9)
C23 C21 C22 112.3(10)
O2' C21 C22 110.8(9)
C23 C21 H21A 108.2
O2' C21 H21A 108.2
C22 C21 H21A 108.2
C21 C22 H22A 109.5
C21 C22 H22B 109.5
H22A C22 H22B 109.5
C21 C22 H22C 109.5
H22A C22 H22C 109.5
H22B C22 H22C 109.5
C21 C23 H23A 109.5
C21 C23 H23B 109.5
H23A C23 H23B 109.5
C21 C23 H23C 109.5
H23A C23 H23C 109.5
H23B C23 H23C 109.5
O2" C24 C25 111.7(7)
O2" C24 C26 105.9(8)
C25 C24 C26 113.9(9)
O2" C24 H24A 108.4
C25 C24 H24A 108.4
C26 C24 H24A 108.4
C24 C25 H25A 109.5
C24 C25 H25B 109.5
H25A C25 H25B 109.5
C24 C25 H25C 109.5
H25A C25 H25C 109.5
H25B C25 H25C 109.5
C24 C26 H26A 109.5
C24 C26 H26B 109.5
H26A C26 H26B 109.5
C24 C26 H26C 109.5
H26A C26 H26C 109.5
H26B C26 H26C 109.5
O31 C31 W2 175.3(8)
O32 C32 W2 174.1(8)
O33 C33 W2 179.2(10)
C38 C34 C35 108.0
C38 C34 W2 72.1(2)
C35 C34 W2 71.7(2)
C38 C34 H34 126.0
C35 C34 H34 126.0
W2 C34 H34 121.8
C36 C35 C34 108.0
C36 C35 W2 71.5(3)
C34 C35 W2 73.2(2)
C36 C35 H35 126.0
C34 C35 H35 126.0
W2 C35 H35 121.1
C37 C36 C35 108.0
C37 C36 W2 72.5(2)
C35 C36 W2 73.1(3)
C37 C36 H36 126.0
C35 C36 H36 126.0
W2 C36 H36 120.2
C36 C37 C38 108.0
C36 C37 W2 72.0(2)
C38 C37 W2 73.4(3)
C36 C37 H37 126.0
C38 C37 H37 126.0
W2 C37 H37 120.4
C34 C38 C37 108.0
C34 C38 W2 72.9(2)
C37 C38 W2 71.4(3)
C34 C38 H38 126.0
C37 C38 H38 126.0
W2 C38 H38 121.5
O41 C41 W1 174.7(8)
O42 C42 W1 177.8(9)
O43 C43 W1 173.4(9)
C45 C44 C48 108.0
C45 C44 W1 74.4(2)
C48 C44 W1 71.4(2)
C45 C44 H44 126.0
C48 C44 H44 126.0
W1 C44 H44 120.0
C44 C45 C46 108.0
C44 C45 W1 70.9(2)
C46 C45 W1 73.0(2)
C44 C45 H45 126.0
C46 C45 H45 126.0
W1 C45 H45 121.9
C47 C46 C45 108.0
C47 C46 W1 71.0(2)
C45 C46 W1 72.6(2)
C47 C46 H46 126.0
C45 C46 H46 126.0
W1 C46 H46 122.0
C46 C47 C48 108.0
C46 C47 W1 74.3(2)
C48 C47 W1 71.2(2)
C46 C47 H47 126.0
C48 C47 H47 126.0
W1 C47 H47 120.3
C44 C48 C47 108.0
C44 C48 W1 73.3(2)
C47 C48 W1 73.6(2)
C44 C48 H48 126.0
C47 C48 H48 126.0
W1 C48 H48 119.0
O51 C51 W3 175.0(9)
O52 C52 W3 177.2(8)
O53 C53 W3 176.0(10)
C58 C54 C55 108.0
C58 C54 W3 72.6(3)
C55 C54 W3 73.7(3)
C58 C54 H54 126.0
C55 C54 H54 126.0
W3 C54 H54 119.6
C56 C55 C54 108.0
C56 C55 W3 73.0(3)
C54 C55 W3 72.7(3)
C56 C55 H55 126.0
C54 C55 H55 126.0
W3 C55 H55 120.1
C57 C56 C55 108.0
C57 C56 W3 72.5(3)
C55 C56 W3 73.5(3)
C57 C56 H56 126.0
C55 C56 H56 126.0
W3 C56 H56 119.8
C56 C57 C58 108.0
C56 C57 W3 73.8(3)
C58 C57 W3 73.0(3)
C56 C57 H57 126.0
C58 C57 H57 126.0
W3 C57 H57 119.1
C54 C58 C57 108.0
C54 C58 W3 73.7(3)
C57 C58 W3 73.2(3)
C54 C58 H58 126.0
C57 C58 H58 126.0
W3 C58 H58 119.0
C65 O61 C62 107.5(18)
O61 C62 C63 112(2)
O61 C62 H62A 109.3
C63 C62 H62A 109.3
O61 C62 H62B 109.3
C63 C62 H62B 109.3
H62A C62 H62B 108.0
C65 C64 C63 104(2)
C65 C64 H64A 110.9
C63 C64 H64A 110.9
C65 C64 H64B 110.9
C63 C64 H64B 110.9
H64A C64 H64B 109.0
C62 C63 C64 104(2)
C62 C63 H63A 111.0
C64 C63 H63A 111.0
C62 C63 H63B 111.0
C64 C63 H63B 111.0
H63A C63 H63B 109.0
O61 C65 C64 113(2)
O61 C65 H65A 109.0
C64 C65 H65A 109.0
O61 C65 H65B 109.0
C64 C65 H65B 109.0
H65A C65 H65B 107.8
C62' O61' C65' 110.0(18)
O61' C62' C63' 110(2)
O61' C62' H62C 109.7
C63' C62' H62C 109.7
O61' C62' H62D 109.7
C63' C62' H62D 109.7
H62C C62' H62D 108.2
C64' C63' C62' 104(2)
C64' C63' H63C 110.9
C62' C63' H63C 110.9
C64' C63' H63D 110.9
C62' C63' H63D 110.9
H63C C63' H63D 108.9
C65' C64' C63' 103(2)
C65' C64' H64C 111.1
C63' C64' H64C 111.1
C65' C64' H64D 111.1
C63' C64' H64D 111.1
H64C C64' H64D 109.1
C64' C65' O61' 108(2)
C64' C65' H65C 110.2
O61' C65' H65C 110.2
C64' C65' H65D 110.2
O61' C65' H65D 110.2
H65C C65' H65D 108.5

loop_
_geom_bond_atom_site_label_1
_geom_bond_atom_site_label_2
_geom_bond_distance
W1 C43 1.913(12)
W1 C41 1.963(12)
W1 C42 1.999(10)
W1 C48 2.292(6)
W1 C44 2.316(6)
W1 C47 2.323(6)
W1 C45 2.361(6)
W1 C46 2.365(6)
W1 Sn1 2.8382(8)
W2 C31 1.938(11)
W2 C32 1.985(11)
W2 C33 1.996(11)
W2 C36 2.315(6)
W2 C37 2.321(6)
W2 C35 2.336(6)
W2 C38 2.346(6)
W2 C34 2.356(7)
W2 Sn1 2.8360(9)
W3 C53 1.864(11)
W3 C52 1.923(9)
W3 C51 1.914(12)
W3 C58 2.341(7)
W3 C57 2.344(7)
W3 C54 2.355(7)
W3 C56 2.360(7)
W3 C55 2.367(7)
Sn1 C1 2.164(8)
Sn1 O2 2.332(5)
Sn1 O1 2.419(5)
P1 O1 1.498(5)
P1 O1" 1.553(6)
P1 O1' 1.555(6)
P1 C2 1.784(8)
P2 O2 1.476(5)
P2 O2' 1.548(6)
P2 O2" 1.557(6)
P2 C6 1.769(9)
O1' C11 1.412(12)
O1" C14 1.482(10)
O2' C21 1.463(11)
O2" C24 1.461(10)
C1 C2 1.393(11)
C1 C6 1.421(10)
C2 C3 1.393(10)
C3 C4 1.395(10)
C3 H3A 0.9300
C4 C5 1.403(11)
C4 C7 1.514(11)
C5 C6 1.354(10)
C5 H5A 0.9300
C7 C9 1.522(12)
C7 C8 1.530(11)
C7 C10 1.538(12)
C8 H8A 0.9600
C8 H8B 0.9600
C8 H8C 0.9600
C9 H9A 0.9600
C9 H9B 0.9600
C9 H9C 0.9600
C10 H10A 0.9600
C10 H10B 0.9600
C10 H10C 0.9600
C11 C13' 1.467(17)
C11 C12 1.470(13)
C11 C13 1.518(13)
C11 C12' 1.536(17)
C11 H11A 0.9800
C11 H11B 0.9800
C12 H12A 0.9600
C12 H12B 0.9600
C12 H12C 0.9600
C13 H13A 0.9600
C13 H13B 0.9600
C13 H13C 0.9600
C12' H12D 0.9600
C12' H12E 0.9600
C12' H12F 0.9600
C13' H13D 0.9600
C13' H13E 0.9600
C13' H13F 0.9600
C14 C16 1.489(11)
C14 C15 1.511(12)
C14 H14A 0.9800
C15 H15A 0.9600
C15 H15B 0.9600
C15 H15C 0.9600
C16 H16A 0.9600
C16 H16B 0.9600
C16 H16C 0.9600
C21 C23 1.455(13)
C21 C22 1.494(14)
C21 H21A 0.9800
C22 H22A 0.9600
C22 H22B 0.9600
C22 H22C 0.9600
C23 H23A 0.9600
C23 H23B 0.9600
C23 H23C 0.9600
C24 C25 1.516(12)
C24 C26 1.519(12)
C24 H24A 0.9800
C25 H25A 0.9600
C25 H25B 0.9600
C25 H25C 0.9600
C26 H26A 0.9600
C26 H26B 0.9600
C26 H26C 0.9600
O31 C31 1.213(10)
O32 C32 1.163(10)
O33 C33 1.150(10)
C34 C38 1.413(4)
C34 C35 1.414(4)
C34 H34 0.9300
C35 C36 1.414(4)
C35 H35 0.9300
C36 C37 1.413(4)
C36 H36 0.9300
C37 C38 1.414(4)
C37 H37 0.9300
C38 H38 0.9300
O41 C41 1.175(10)
O42 C42 1.117(9)
O43 C43 1.222(11)
C44 C45 1.397(4)
C44 C48 1.397(4)
C44 H44 0.9300
C45 C46 1.397(4)
C45 H45 0.9300
C46 C47 1.397(4)
C46 H46 0.9300
C47 C48 1.398(4)
C47 H47 0.9300
C48 H48 0.9300
O51 C51 1.185(11)
O52 C52 1.182(9)
O53 C53 1.237(10)
C54 C58 1.363(5)
C54 C55 1.363(5)
C54 H54 0.9300
C55 C56 1.363(5)
C55 H55 0.9300
C56 C57 1.363(5)
C56 H56 0.9300
C57 C58 1.363(5)
C57 H57 0.9300
C58 H58 0.9300
O61 C65 1.33(2)
O61 C62 1.36(3)
C62 C63 1.460(17)
C62 H62A 0.9700
C62 H62B 0.9700
C64 C65 1.446(17)
C64 C63 1.477(18)
C64 H64A 0.9700
C64 H64B 0.9700
C63 H63A 0.9700
C63 H63B 0.9700
C65 H65A 0.9700
C65 H65B 0.9700
O61' C62' 1.27(3)
O61' C65' 1.42(2)
C62' C63' 1.490(17)
C62' H62C 0.9700
C62' H62D 0.9700
C63' C64' 1.491(18)
C63' H63C 0.9700
C63' H63D 0.9700
C64' C65' 1.423(18)
C64' H64C 0.9700
C64' H64D 0.9700
C65' H65C 0.9700
C65' H65D 0.9700

loop_
_geom_torsion_atom_site_label_1
_geom_torsion_atom_site_label_2
_geom_torsion_atom_site_label_3
_geom_torsion_atom_site_label_4
_geom_torsion
C31 W2 Sn1 C1 -3.3(4)
C32 W2 Sn1 C1 113.8(4)
C33 W2 Sn1 C1 53.3(4)
C36 W2 Sn1 C1 -158.3(3)
C37 W2 Sn1 C1 -145.8(3)
C35 W2 Sn1 C1 -116.6(4)
C38 W2 Sn1 C1 -110.8(3)
C34 W2 Sn1 C1 -90.7(3)
C31 W2 Sn1 O2 75.1(3)
C32 W2 Sn1 O2 -167.8(3)
C33 W2 Sn1 O2 131.7(4)
C36 W2 Sn1 O2 -79.9(2)
C37 W2 Sn1 O2 -67.4(2)
C35 W2 Sn1 O2 -38.2(4)
C38 W2 Sn1 O2 -32.4(2)
C34 W2 Sn1 O2 -12.3(2)
C31 W2 Sn1 O1 -82.2(3)
C32 W2 Sn1 O1 34.8(3)
C33 W2 Sn1 O1 -25.7(4)
C36 W2 Sn1 O1 122.8(2)
C37 W2 Sn1 O1 135.3(2)
C35 W2 Sn1 O1 164.5(4)
C38 W2 Sn1 O1 170.3(2)
C34 W2 Sn1 O1 -169.6(2)
C31 W2 Sn1 W1 176.8(3)
C32 W2 Sn1 W1 -66.1(3)
C33 W2 Sn1 W1 -126.6(4)
C36 W2 Sn1 W1 21.8(2)
C37 W2 Sn1 W1 34.3(2)
C35 W2 Sn1 W1 63.5(4)
C38 W2 Sn1 W1 69.3(2)
C34 W2 Sn1 W1 89.45(17)
C43 W1 Sn1 C1 -3.6(4)
C41 W1 Sn1 C1 113.3(4)
C42 W1 Sn1 C1 54.4(4)
C48 W1 Sn1 C1 -147.9(3)
C44 W1 Sn1 C1 -158.6(3)
C47 W1 Sn1 C1 -113.2(3)
C45 W1 Sn1 C1 -115.8(5)
C46 W1 Sn1 C1 -92.4(3)
C43 W1 Sn1 O2 -82.8(3)
C41 W1 Sn1 O2 34.1(3)
C42 W1 Sn1 O2 -24.8(3)
C48 W1 Sn1 O2 132.9(2)
C44 W1 Sn1 O2 122.2(2)
C47 W1 Sn1 O2 167.6(2)
C45 W1 Sn1 O2 165.0(4)
C46 W1 Sn1 O2 -171.6(2)
C43 W1 Sn1 O1 74.0(3)
C41 W1 Sn1 O1 -169.1(3)
C42 W1 Sn1 O1 131.9(3)
C48 W1 Sn1 O1 -70.4(2)
C44 W1 Sn1 O1 -81.1(2)
C47 W1 Sn1 O1 -35.6(2)
C45 W1 Sn1 O1 -38.2(4)
C46 W1 Sn1 O1 -14.9(2)
C43 W1 Sn1 W2 176.3(3)
C41 W1 Sn1 W2 -66.8(2)
C42 W1 Sn1 W2 -125.7(3)
C48 W1 Sn1 W2 32.0(2)
C44 W1 Sn1 W2 21.3(2)
C47 W1 Sn1 W2 66.7(2)
C45 W1 Sn1 W2 64.1(4)
C46 W1 Sn1 W2 87.47(17)
O1" P1 O1 Sn1 132.4(3)
O1' P1 O1 Sn1 -110.5(4)
C2 P1 O1 Sn1 10.3(4)
C1 Sn1 O1 P1 -11.3(3)
O2 Sn1 O1 P1 -14.5(6)
W2 Sn1 O1 P1 104.5(3)
W1 Sn1 O1 P1 -131.4(3)
O1 P1 O1' C11 1.4(10)
O1" P1 O1' C11 126.4(9)
C2 P1 O1' C11 -119.0(9)
O1 P1 O1" C14 -69.1(6)
O1' P1 O1" C14 165.3(6)
C2 P1 O1" C14 51.8(7)
O2' P2 O2 Sn1 139.6(3)
O2" P2 O2 Sn1 -100.0(4)
C6 P2 O2 Sn1 16.1(5)
C1 Sn1 O2 P2 -11.8(4)
O1 Sn1 O2 P2 -8.6(7)
W2 Sn1 O2 P2 -128.1(3)
W1 Sn1 O2 P2 107.9(3)
O2 P2 O2' C21 -29.1(8)
O2" P2 O2' C21 -156.8(7)
C6 P2 O2' C21 91.9(8)
O2 P2 O2" C24 -79.6(7)
O2' P2 O2" C24 45.5(7)
C6 P2 O2" C24 162.3(7)
O2 Sn1 C1 C2 -171.6(7)
O1 Sn1 C1 C2 9.8(6)
W2 Sn1 C1 C2 -82.0(7)
W1 Sn1 C1 C2 97.9(6)
O2 Sn1 C1 C6 2.8(6)
O1 Sn1 C1 C6 -175.7(7)
W2 Sn1 C1 C6 92.4(6)
W1 Sn1 C1 C6 -87.7(7)
C6 C1 C2 C3 -0.3(12)
Sn1 C1 C2 C3 174.5(6)
C6 C1 C2 P1 178.1(6)
Sn1 C1 C2 P1 -7.2(9)
O1 P1 C2 C1 -2.9(7)
O1" P1 C2 C1 -128.6(6)
O1' P1 C2 C1 122.9(6)
O1 P1 C2 C3 175.4(6)
O1" P1 C2 C3 49.7(8)
O1' P1 C2 C3 -58.8(8)
C1 C2 C3 C4 0.6(13)
P1 C2 C3 C4 -177.6(6)
C2 C3 C4 C5 -0.6(12)
C2 C3 C4 C7 -178.8(8)
C3 C4 C5 C6 0.2(13)
C7 C4 C5 C6 178.5(8)
C4 C5 C6 C1 0.1(13)
C4 C5 C6 P2 -179.6(7)
C2 C1 C6 C5 -0.1(12)
Sn1 C1 C6 C5 -174.8(6)
C2 C1 C6 P2 179.7(6)
Sn1 C1 C6 P2 4.9(9)
O2 P2 C6 C5 166.1(7)
O2' P2 C6 C5 41.9(8)
O2" P2 C6 C5 -69.4(8)
O2 P2 C6 C1 -13.7(7)
O2' P2 C6 C1 -137.8(6)
O2" P2 C6 C1 110.9(6)
C5 C4 C7 C9 -56.8(11)
C3 C4 C7 C9 121.4(9)
C5 C4 C7 C8 62.1(11)
C3 C4 C7 C8 -119.7(9)
C5 C4 C7 C10 -176.8(8)
C3 C4 C7 C10 1.4(12)
P1 O1' C11 C13' -96(3)
P1 O1' C11 C12 155.7(11)
P1 O1' C11 C13 -88.7(12)
P1 O1' C11 C12' 133.2(17)
P1 O1" C14 C16 -139.5(6)
P1 O1" C14 C15 98.2(8)
P2 O2' C21 C23 136.2(7)
P2 O2' C21 C22 -99.7(9)
P2 O2" C24 C25 57.0(11)
P2 O2" C24 C26 -178.5(6)
C32 W2 C31 O31 135(10)
C33 W2 C31 O31 64(10)
C36 W2 C31 O31 -27(10)
C37 W2 C31 O31 -89(10)
C35 W2 C31 O31 -16(10)
C38 W2 C31 O31 -78(10)
C34 W2 C31 O31 -44(10)
Sn1 W2 C31 O31 -158(10)
C31 W2 C32 O32 -153(8)
C33 W2 C32 O32 -81(8)
C36 W2 C32 O32 19(8)
C37 W2 C32 O32 55(8)
C35 W2 C32 O32 -4(8)
C38 W2 C32 O32 72(8)
C34 W2 C32 O32 25(8)
Sn1 W2 C32 O32 143(8)
C31 W2 C33 O33 -78(76)
C32 W2 C33 O33 167(100)
C36 W2 C33 O33 73(76)
C37 W2 C33 O33 76(77)
C35 W2 C33 O33 41(76)
C38 W2 C33 O33 20(77)
C34 W2 C33 O33 13(77)
Sn1 W2 C33 O33 -133(76)
C31 W2 C34 C38 -109.9(4)
C32 W2 C34 C38 72.6(9)
C33 W2 C34 C38 172.1(4)
C36 W2 C34 C38 79.16(15)
C37 W2 C34 C38 37.29(9)
C35 W2 C34 C38 116.64(13)
Sn1 W2 C34 C38 -36.8(3)
C31 W2 C34 C35 133.4(4)
C32 W2 C34 C35 -44.0(9)
C33 W2 C34 C35 55.4(4)
C36 W2 C34 C35 -37.48(9)
C37 W2 C34 C35 -79.34(14)
C38 W2 C34 C35 -116.64(13)
Sn1 W2 C34 C35 -153.4(3)
C38 C34 C35 C36 0.0
W2 C34 C35 C36 63.5(3)
C38 C34 C35 W2 -63.5(3)
C31 W2 C35 C36 -170.9(4)
C32 W2 C35 C36 42.9(4)
C33 W2 C35 C36 115.4(4)
C37 W2 C35 C36 -37.70(9)
C38 W2 C35 C36 -79.23(15)
C34 W2 C35 C36 -116.19(13)
Sn1 W2 C35 C36 -72.4(6)
C31 W2 C35 C34 -54.7(4)
C32 W2 C35 C34 159.0(4)
C33 W2 C35 C34 -128.4(4)
C36 W2 C35 C34 116.19(13)
C37 W2 C35 C34 78.50(14)
C38 W2 C35 C34 36.96(9)
Sn1 W2 C35 C34 43.8(5)
C34 C35 C36 C37 0.0
W2 C35 C36 C37 64.6(2)
C34 C35 C36 W2 -64.6(2)
C31 W2 C36 C37 -98.3(8)
C32 W2 C36 C37 98.6(4)
C33 W2 C36 C37 177.3(4)
C35 W2 C36 C37 -115.73(12)
C38 W2 C36 C37 -37.40(9)
C34 W2 C36 C37 -78.59(14)
Sn1 W2 C36 C37 21.9(3)
C31 W2 C36 C35 17.4(8)
C32 W2 C36 C35 -145.6(4)
C33 W2 C36 C35 -67.0(4)
C37 W2 C36 C35 115.73(13)
C38 W2 C36 C35 78.33(14)
C34 W2 C36 C35 37.14(9)
Sn1 W2 C36 C35 137.6(3)
C35 C36 C37 C38 0.0
W2 C36 C37 C38 65.0(3)
C35 C36 C37 W2 -65.0(3)
C31 W2 C37 C36 134.8(6)
C32 W2 C37 C36 -86.7(4)
C33 W2 C37 C36 -3.9(6)
C35 W2 C37 C36 37.57(9)
C38 W2 C37 C36 115.87(13)
C34 W2 C37 C36 78.86(13)
Sn1 W2 C37 C36 -162.0(3)
C31 W2 C37 C38 19.0(6)
C32 W2 C37 C38 157.4(4)
C33 W2 C37 C38 -119.8(6)
C36 W2 C37 C38 -115.87(13)
C35 W2 C37 C38 -78.30(14)
C34 W2 C37 C38 -37.01(9)
Sn1 W2 C37 C38 82.2(3)
C35 C34 C38 C37 0.0
W2 C34 C38 C37 -63.2(2)
C35 C34 C38 W2 63.2(2)
C36 C37 C38 C34 0.0
W2 C37 C38 C34 64.1(2)
C36 C37 C38 W2 -64.1(2)
C31 W2 C38 C34 76.2(4)
C32 W2 C38 C34 -147.0(5)
C33 W2 C38 C34 -12.5(7)
C36 W2 C38 C34 -78.75(14)
C37 W2 C38 C34 -116.42(12)
C35 W2 C38 C34 -37.05(9)
Sn1 W2 C38 C34 146.9(3)
C31 W2 C38 C37 -167.3(4)
C32 W2 C38 C37 -30.6(5)
C33 W2 C38 C37 103.9(7)
C36 W2 C38 C37 37.67(10)
C35 W2 C38 C37 79.38(14)
C34 W2 C38 C37 116.42(12)
Sn1 W2 C38 C37 -96.6(3)
C43 W1 C41 O41 -121(8)
C42 W1 C41 O41 -50(8)
C48 W1 C41 O41 86(8)
C44 W1 C41 O41 51(8)
C47 W1 C41 O41 105(8)
C45 W1 C41 O41 30(8)
C46 W1 C41 O41 62(8)
Sn1 W1 C41 O41 176(8)
C43 W1 C42 O42 173(100)
C41 W1 C42 O42 59(24)
C48 W1 C42 O42 -29(24)
C44 W1 C42 O42 -35(24)
C47 W1 C42 O42 -85(24)
C45 W1 C42 O42 -68(24)
C46 W1 C42 O42 -95(24)
Sn1 W1 C42 O42 118(24)
C41 W1 C43 O43 152(7)
C42 W1 C43 O43 82(7)
C48 W1 C43 O43 -75(7)
C44 W1 C43 O43 -11(8)
C47 W1 C43 O43 -64(7)
C45 W1 C43 O43 -2(7)
C46 W1 C43 O43 -30(7)
Sn1 W1 C43 O43 -143(7)
C43 W1 C44 C45 14.1(9)
C41 W1 C44 C45 -149.0(4)
C42 W1 C44 C45 -72.3(4)
C48 W1 C44 C45 115.63(12)
C47 W1 C44 C45 77.77(13)
C46 W1 C44 C45 36.66(8)
Sn1 W1 C44 C45 134.3(4)
C43 W1 C44 C48 -101.5(9)
C41 W1 C44 C48 95.4(4)
C42 W1 C44 C48 172.1(4)
C47 W1 C44 C48 -37.86(8)
C45 W1 C44 C48 -115.63(12)
C46 W1 C44 C48 -78.97(13)
Sn1 W1 C44 C48 18.7(4)
C48 C44 C45 C46 0.0
W1 C44 C45 C46 -64.0(2)
C48 C44 C45 W1 64.0(2)
C43 W1 C45 C44 -172.7(4)
C41 W1 C45 C44 39.1(4)
C42 W1 C45 C44 111.2(4)
C48 W1 C45 C44 -37.85(9)
C47 W1 C45 C44 -79.71(14)
C46 W1 C45 C44 -116.63(12)
Sn1 W1 C45 C44 -76.7(6)
C43 W1 C45 C46 -56.0(4)
C41 W1 C45 C46 155.7(4)
C42 W1 C45 C46 -132.1(4)
C48 W1 C45 C46 78.79(14)
C44 W1 C45 C46 116.63(12)
C47 W1 C45 C46 36.92(9)
Sn1 W1 C45 C46 40.0(6)
C44 C45 C46 C47 0.0
W1 C45 C46 C47 -62.6(2)
C44 C45 C46 W1 62.6(2)
C43 W1 C46 C47 -110.6(4)
C41 W1 C46 C47 66.7(9)
C42 W1 C46 C47 170.0(4)
C48 W1 C46 C47 37.76(9)
C44 W1 C46 C47 79.70(14)
C45 W1 C46 C47 116.75(12)
Sn1 W1 C46 C47 -38.4(3)
C43 W1 C46 C45 132.7(4)
C41 W1 C46 C45 -50.0(9)
C42 W1 C46 C45 53.2(4)
C48 W1 C46 C45 -78.99(14)
C44 W1 C46 C45 -37.05(9)
C47 W1 C46 C45 -116.75(12)
Sn1 W1 C46 C45 -155.1(3)
C45 C46 C47 C48 0.0
W1 C46 C47 C48 -63.7(2)
C45 C46 C47 W1 63.7(2)
C43 W1 C47 C46 76.5(4)
C41 W1 C47 C46 -148.6(5)
C42 W1 C47 C46 -16.7(7)
C48 W1 C47 C46 -115.77(12)
C44 W1 C47 C46 -77.85(13)
C45 W1 C47 C46 -36.63(8)
Sn1 W1 C47 C46 145.2(3)
C43 W1 C47 C48 -167.8(4)
C41 W1 C47 C48 -32.8(5)
C42 W1 C47 C48 99.0(7)
C44 W1 C47 C48 37.92(9)
C45 W1 C47 C48 79.14(13)
C46 W1 C47 C48 115.77(12)
Sn1 W1 C47 C48 -99.0(3)
C45 C44 C48 C47 0.0
W1 C44 C48 C47 65.9(2)
C45 C44 C48 W1 -65.9(2)
C46 C47 C48 C44 0.0
W1 C47 C48 C44 -65.7(2)
C46 C47 C48 W1 65.7(2)
C43 W1 C48 C44 133.9(6)
C41 W1 C48 C44 -89.7(4)
C42 W1 C48 C44 -11.3(6)
C47 W1 C48 C44 115.14(11)
C45 W1 C48 C44 37.24(8)
C46 W1 C48 C44 78.01(13)
Sn1 W1 C48 C44 -164.8(3)
C43 W1 C48 C47 18.8(6)
C41 W1 C48 C47 155.2(4)
C42 W1 C48 C47 -126.4(6)
C44 W1 C48 C47 -115.14(11)
C45 W1 C48 C47 -77.89(13)
C46 W1 C48 C47 -37.13(8)
Sn1 W1 C48 C47 80.0(3)
C53 W3 C51 O51 140(13)
C52 W3 C51 O51 -134(13)
C58 W3 C51 O51 43(13)
C57 W3 C51 O51 -8(13)
C54 W3 C51 O51 27(13)
C56 W3 C51 O51 -31(13)
C55 W3 C51 O51 -7(13)
C53 W3 C52 O52 -121(18)
C51 W3 C52 O52 152(18)
C58 W3 C52 O52 -24(18)
C57 W3 C52 O52 -6(18)
C54 W3 C52 O52 29(18)
C56 W3 C52 O52 28(18)
C55 W3 C52 O52 53(18)
C52 W3 C53 O53 89(13)
C51 W3 C53 O53 178(100)
C58 W3 C53 O53 -48(13)
C57 W3 C53 O53 -17(13)
C54 W3 C53 O53 -79(13)
C56 W3 C53 O53 -17(14)
C55 W3 C53 O53 -83(13)
C53 W3 C54 C58 68.2(6)
C52 W3 C54 C58 -78.8(15)
C51 W3 C54 C58 160.1(6)
C57 W3 C54 C58 -37.46(10)
C56 W3 C54 C58 -78.43(15)
C55 W3 C54 C58 -115.43(14)
C53 W3 C54 C55 -176.4(6)
C52 W3 C54 C55 36.7(15)
C51 W3 C54 C55 -84.5(6)
C58 W3 C54 C55 115.43(14)
C57 W3 C54 C55 77.97(16)
C56 W3 C54 C55 37.00(10)
C58 C54 C55 C56 0.0
W3 C54 C55 C56 -65.0(3)
C58 C54 C55 W3 65.0(3)
C53 W3 C55 C56 121.7(10)
C52 W3 C55 C56 -47.6(6)
C51 W3 C55 C56 -142.0(6)
C58 W3 C55 C56 78.38(16)
C57 W3 C55 C56 37.22(10)
C54 W3 C55 C56 115.69(14)
C53 W3 C55 C54 6.1(10)
C52 W3 C55 C54 -163.3(6)
C51 W3 C55 C54 102.3(6)
C58 W3 C55 C54 -37.30(10)
C57 W3 C55 C54 -78.47(16)
C56 W3 C55 C54 -115.69(14)
C54 C55 C56 C57 0.0
W3 C55 C56 C57 -64.8(3)
C54 C55 C56 W3 64.8(3)
C53 W3 C56 C57 -0.2(11)
C52 W3 C56 C57 -101.6(6)
C51 W3 C56 C57 162.5(6)
C58 W3 C56 C57 37.45(10)
C54 W3 C56 C57 78.50(16)
C55 W3 C56 C57 115.54(14)
C53 W3 C56 C55 -115.7(11)
C52 W3 C56 C55 142.8(6)
C51 W3 C56 C55 46.9(6)
C58 W3 C56 C55 -78.09(16)
C57 W3 C56 C55 -115.54(14)
C54 W3 C56 C55 -37.04(10)
C55 C56 C57 C58 0.0
W3 C56 C57 C58 -65.5(3)
C55 C56 C57 W3 65.5(3)
C53 W3 C57 C56 179.9(6)
C52 W3 C57 C56 86.8(6)
C51 W3 C57 C56 -35.3(14)
C58 W3 C57 C56 -115.18(14)
C54 W3 C57 C56 -77.83(15)
C55 W3 C57 C56 -37.03(10)
C53 W3 C57 C58 -64.9(6)
C52 W3 C57 C58 -158.0(6)
C51 W3 C57 C58 79.9(14)
C54 W3 C57 C58 37.36(10)
C56 W3 C57 C58 115.18(14)
C55 W3 C57 C58 78.16(16)
C55 C54 C58 C57 0.0
W3 C54 C58 C57 65.7(3)
C55 C54 C58 W3 -65.7(3)
C56 C57 C58 C54 0.0
W3 C57 C58 C54 -66.0(3)
C56 C57 C58 W3 66.0(3)
C53 W3 C58 C54 -120.7(6)
C52 W3 C58 C54 146.6(7)
C51 W3 C58 C54 -27.8(8)
C57 W3 C58 C54 115.12(14)
C56 W3 C58 C54 77.84(15)
C55 W3 C58 C54 37.09(10)
C53 W3 C58 C57 124.2(6)
C52 W3 C58 C57 31.5(7)
C51 W3 C58 C57 -142.9(8)
C54 W3 C58 C57 -115.12(13)
C56 W3 C58 C57 -37.28(10)
C55 W3 C58 C57 -78.02(15)
C65 O61 C62 C63 -5(3)
O61 C62 C63 C64 4(3)
C65 C64 C63 C62 -2(3)
C62 O61 C65 C64 3(3)
C63 C64 C65 O61 -1(3)
C65' O61' C62' C63' 14(3)
O61' C62' C63' C64' 0(3)
C62' C63' C64' C65' -14(3)
C63' C64' C65' O61' 22(3)
C62' O61' C65' C64' -24(3)
